data_4511819
loop_
_publ_author_name
'Nauha, Elisa'
'Bernstein, Joel'

_publ_section_title
;
 &#x201C;Predicting&#x201D; Crystal Forms of Pharmaceuticals Using
 Hydrogen Bond Propensities: Two Test Cases
;
_journal_issue 9
_journal_name_full 'Crystal Growth &amp; Design'
_journal_page_first 4364
_journal_paper_doi 10.1021/cg500478p
_journal_volume 14
_journal_year 2014
_chemical_formula_moiety 'C12 H17 N O3'
_chemical_formula_sum 'C12 H17 N O3'
_chemical_formula_weight 223.27
_chemical_name_systematic
; 
 ? 
;
_space_group_IT_number 15
_symmetry_cell_setting monoclinic
_symmetry_space_group_name_Hall '-C 2yc'
_symmetry_space_group_name_H-M 'C 1 2/c 1'
_atom_sites_solution_hydrogens geom
_atom_sites_solution_primary direct
_atom_sites_solution_secondary difmap
_audit_creation_method SHELXL-97
_cell_angle_alpha 90.00
_cell_angle_beta 101.488(2)
_cell_angle_gamma 90.00
_cell_formula_units_Z 8
_cell_length_a 47.0072(17)
_cell_length_b 5.4802(2)
_cell_length_c 9.5037(4)
_cell_measurement_temperature 198(2)
_cell_volume 2399.19(16)
_computing_structure_refinement 'SHELXL-97 (Sheldrick, 2008)'
_computing_structure_solution 'SHELXS-97 (Sheldrick, 2008)'
_diffrn_ambient_temperature 198(2)
_diffrn_measured_fraction_theta_full 0.950
_diffrn_measured_fraction_theta_max 0.950
_diffrn_radiation_monochromator graphite
_diffrn_radiation_source 'fine-focus sealed tube'
_diffrn_radiation_type CuK\a
_diffrn_radiation_wavelength 1.54178
_diffrn_reflns_av_R_equivalents 0.0226
_diffrn_reflns_av_sigmaI/netI 0.0198
_diffrn_reflns_limit_h_max 50
_diffrn_reflns_limit_h_min -49
_diffrn_reflns_limit_k_max 5
_diffrn_reflns_limit_k_min -5
_diffrn_reflns_limit_l_max 9
_diffrn_reflns_limit_l_min -10
_diffrn_reflns_number 6896
_diffrn_reflns_theta_full 56.30
_diffrn_reflns_theta_max 56.30
_diffrn_reflns_theta_min 1.92
_exptl_absorpt_coefficient_mu 0.725
_exptl_absorpt_correction_T_max 0.7511
_exptl_absorpt_correction_T_min 0.6573
_exptl_absorpt_correction_type multi-scan
_exptl_absorpt_process_details sadabs
_exptl_crystal_colour colorless
_exptl_crystal_density_diffrn 1.236
_exptl_crystal_density_method 'not measured'
_exptl_crystal_description plate
_exptl_crystal_F_000 960
_exptl_crystal_size_max 0.10
_exptl_crystal_size_mid 0.10
_exptl_crystal_size_min 0.02
_refine_diff_density_max 0.144
_refine_diff_density_min -0.118
_refine_diff_density_rms 0.028
_refine_ls_extinction_method none
_refine_ls_goodness_of_fit_ref 1.060
_refine_ls_hydrogen_treatment mixed
_refine_ls_matrix_type full
_refine_ls_number_parameters 152
_refine_ls_number_reflns 1503
_refine_ls_number_restraints 2
_refine_ls_restrained_S_all 1.063
_refine_ls_R_factor_all 0.0369
_refine_ls_R_factor_gt 0.0329
_refine_ls_shift/su_max 0.000
_refine_ls_shift/su_mean 0.000
_refine_ls_structure_factor_coef Fsqd
_refine_ls_weighting_details 'calc w=1/[\s^2^(Fo^2^)+(0.0261P)^2^+2.2369P] where P=(Fo^2^+2Fc^2^)/3'
_refine_ls_weighting_scheme calc
_refine_ls_wR_factor_gt 0.0772
_refine_ls_wR_factor_ref 0.0793
_reflns_number_gt 1355
_reflns_number_total 1503
_reflns_threshold_expression >2sigma(I)
_cod_data_source_file cg500478p_si_001.cif
_cod_data_source_block BUF_LT_200
_cod_depositor_comments 'Adding full bibliography for 4511819--4511822.cif.'
_cod_original_sg_symbol_H-M C2/c
_cod_database_code 4511819
_shelx_estimated_absorpt_t_min 0.9310
_shelx_estimated_absorpt_t_max 0.9856

loop_
_symmetry_equiv_pos_as_xyz
'x, y, z'
'-x, y, -z+1/2'
'x+1/2, y+1/2, z'
'-x+1/2, y+1/2, -z+1/2'
'-x, -y, -z'
'x, -y, z-1/2'
'-x+1/2, -y+1/2, -z'
'x+1/2, -y+1/2, z-1/2'

loop_
_atom_site_label
_atom_site_type_symbol
_atom_site_fract_x
_atom_site_fract_y
_atom_site_fract_z
_atom_site_U_iso_or_equiv
_atom_site_adp_type
_atom_site_occupancy
_atom_site_symmetry_multiplicity
_atom_site_calc_flag
_atom_site_refinement_flags
O1 O 0.01598(3) 0.8453(2) 0.11972(14) 0.0454(4) Uani 1 1 d D
H1O H -0.0023(3) 0.791(4) 0.116(2) 0.055 Uiso 1 1 d D
O2 O 0.03481(2) 0.6137(2) 0.37543(12) 0.0367(3) Uani 1 1 d .
O3 O 0.15677(2) 0.2289(2) 0.71696(12) 0.0401(3) Uani 1 1 d .
N1 N 0.03245(3) 0.6342(3) 0.13682(16) 0.0353(4) Uani 1 1 d D
H1N H 0.0357(4) 0.568(3) 0.0550(18) 0.042 Uiso 1 1 d D
C1 C 0.04099(3) 0.5324(3) 0.26332(18) 0.0290(4) Uani 1 1 d .
C2 C 0.05871(4) 0.3046(3) 0.26096(19) 0.0402(5) Uani 1 1 d .
H2A H 0.0660 0.3004 0.1703 0.048 Uiso 1 1 calc R
H2B H 0.0460 0.1610 0.2617 0.048 Uiso 1 1 calc R
C3 C 0.08420(3) 0.2846(3) 0.38581(18) 0.0306(4) Uani 1 1 d .
C4 C 0.10667(4) 0.4537(3) 0.40542(19) 0.0383(5) Uani 1 1 d .
H4 H 0.1057 0.5873 0.3410 0.046 Uiso 1 1 calc R
C5 C 0.13033(4) 0.4315(3) 0.51644(19) 0.0379(4) Uani 1 1 d .
H5 H 0.1454 0.5496 0.5280 0.046 Uiso 1 1 calc R
C6 C 0.13218(3) 0.2378(3) 0.61116(17) 0.0302(4) Uani 1 1 d .
C7 C 0.11002(3) 0.0693(3) 0.59464(18) 0.0349(4) Uani 1 1 d .
H7 H 0.1109 -0.0633 0.6598 0.042 Uiso 1 1 calc R
C8 C 0.08625(3) 0.0945(3) 0.48173(19) 0.0351(4) Uani 1 1 d .
H8 H 0.0711 -0.0226 0.4708 0.042 Uiso 1 1 calc R
C9 C 0.15920(4) 0.0315(4) 0.8171(2) 0.0450(5) Uani 1 1 d .
H9A H 0.1588 -0.1264 0.7661 0.054 Uiso 1 1 calc R
H9B H 0.1428 0.0352 0.8682 0.054 Uiso 1 1 calc R
C10 C 0.18756(4) 0.0600(4) 0.9225(2) 0.0550(6) Uani 1 1 d .
H10A H 0.1887 0.2279 0.9616 0.066 Uiso 1 1 calc R
H10B H 0.1877 -0.0538 1.0036 0.066 Uiso 1 1 calc R
C11 C 0.21402(4) 0.0131(4) 0.8607(3) 0.0632(6) Uani 1 1 d .
H11A H 0.2313 0.0707 0.9300 0.076 Uiso 1 1 calc R
H11B H 0.2126 0.1109 0.7720 0.076 Uiso 1 1 calc R
C12 C 0.21858(6) -0.2514(5) 0.8255(3) 0.0903(9) Uani 1 1 d .
H12A H 0.2193 -0.3512 0.9117 0.135 Uiso 1 1 calc R
H12B H 0.2369 -0.2680 0.7920 0.135 Uiso 1 1 calc R
H12C H 0.2025 -0.3062 0.7500 0.135 Uiso 1 1 calc R

loop_
_atom_site_aniso_label
_atom_site_aniso_U_11
_atom_site_aniso_U_22
_atom_site_aniso_U_33
_atom_site_aniso_U_23
_atom_site_aniso_U_13
_atom_site_aniso_U_12
O1 0.0398(7) 0.0384(7) 0.0543(9) 0.0122(6) 0.0002(6) -0.0013(6)
O2 0.0376(7) 0.0463(7) 0.0251(7) -0.0038(5) 0.0042(5) 0.0066(6)
O3 0.0329(7) 0.0472(7) 0.0374(8) 0.0041(6) 0.0001(5) -0.0015(5)
N1 0.0354(8) 0.0411(9) 0.0288(10) 0.0033(7) 0.0050(7) 0.0023(7)
C1 0.0259(9) 0.0339(9) 0.0259(11) -0.0015(8) 0.0018(7) -0.0045(7)
C2 0.0442(10) 0.0390(11) 0.0345(11) -0.0077(8) 0.0007(8) 0.0052(8)
C3 0.0327(9) 0.0304(9) 0.0284(10) -0.0057(7) 0.0057(7) 0.0047(7)
C4 0.0448(11) 0.0319(10) 0.0375(11) 0.0083(8) 0.0068(8) 0.0001(8)
C5 0.0358(10) 0.0328(10) 0.0440(12) 0.0023(8) 0.0050(8) -0.0070(8)
C6 0.0285(9) 0.0343(9) 0.0281(10) -0.0021(7) 0.0064(7) 0.0022(7)
C7 0.0356(10) 0.0349(10) 0.0353(11) 0.0075(8) 0.0097(8) -0.0003(8)
C8 0.0323(9) 0.0327(10) 0.0405(11) -0.0011(8) 0.0079(8) -0.0048(8)
C9 0.0410(11) 0.0550(12) 0.0382(12) 0.0118(9) 0.0060(8) 0.0071(9)
C10 0.0481(12) 0.0703(15) 0.0418(13) 0.0050(10) -0.0026(9) 0.0078(10)
C11 0.0427(12) 0.0760(16) 0.0658(16) 0.0076(12) -0.0012(10) 0.0035(11)
C12 0.0647(16) 0.094(2) 0.107(2) -0.0079(16) 0.0056(15) 0.0294(15)

loop_
_atom_type_symbol
_atom_type_description
_atom_type_scat_dispersion_real
_atom_type_scat_dispersion_imag
_atom_type_scat_source
C C 0.0181 0.0091 'International Tables Vol C Tables 4.2.6.8 and 6.1.1.4'
H H 0.0000 0.0000 'International Tables Vol C Tables 4.2.6.8 and 6.1.1.4'
N N 0.0311 0.0180 'International Tables Vol C Tables 4.2.6.8 and 6.1.1.4'
O O 0.0492 0.0322 'International Tables Vol C Tables 4.2.6.8 and 6.1.1.4'

loop_
_geom_angle_atom_site_label_1
_geom_angle_atom_site_label_2
_geom_angle_atom_site_label_3
_geom_angle
N1 O1 H1O 103.5(13)
C6 O3 C9 117.25(13)
C1 N1 O1 121.63(14)
C1 N1 H1N 123.2(12)
O1 N1 H1N 115.1(12)
O2 C1 N1 123.51(16)
O2 C1 C2 122.40(15)
N1 C1 C2 114.09(15)
C1 C2 C3 113.78(14)
C1 C2 H2A 108.8
C3 C2 H2A 108.8
C1 C2 H2B 108.8
C3 C2 H2B 108.8
H2A C2 H2B 107.7
C8 C3 C4 117.73(15)
C8 C3 C2 121.00(15)
C4 C3 C2 121.25(15)
C5 C4 C3 121.34(16)
C5 C4 H4 119.3
C3 C4 H4 119.3
C4 C5 C6 120.16(16)
C4 C5 H5 119.9
C6 C5 H5 119.9
O3 C6 C7 124.54(15)
O3 C6 C5 115.97(14)
C7 C6 C5 119.49(15)
C6 C7 C8 119.58(15)
C6 C7 H7 120.2
C8 C7 H7 120.2
C3 C8 C7 121.69(15)
C3 C8 H8 119.2
C7 C8 H8 119.2
O3 C9 C10 107.87(16)
O3 C9 H9A 110.1
C10 C9 H9A 110.1
O3 C9 H9B 110.1
C10 C9 H9B 110.1
H9A C9 H9B 108.4
C11 C10 C9 114.47(18)
C11 C10 H10A 108.6
C9 C10 H10A 108.6
C11 C10 H10B 108.6
C9 C10 H10B 108.6
H10A C10 H10B 107.6
C10 C11 C12 114.6(2)
C10 C11 H11A 108.6
C12 C11 H11A 108.6
C10 C11 H11B 108.6
C12 C11 H11B 108.6
H11A C11 H11B 107.6
C11 C12 H12A 109.5
C11 C12 H12B 109.5
H12A C12 H12B 109.5
C11 C12 H12C 109.5
H12A C12 H12C 109.5
H12B C12 H12C 109.5

loop_
_geom_bond_atom_site_label_1
_geom_bond_atom_site_label_2
_geom_bond_distance
O1 N1 1.3838(19)
O1 H1O 0.903(15)
O2 C1 1.2415(19)
O3 C6 1.3736(19)
O3 C9 1.430(2)
N1 C1 1.314(2)
N1 H1N 0.898(15)
C1 C2 1.503(2)
C2 C3 1.513(2)
C2 H2A 0.9900
C2 H2B 0.9900
C3 C8 1.375(2)
C3 C4 1.390(2)
C4 C5 1.378(2)
C4 H4 0.9500
C5 C6 1.384(2)
C5 H5 0.9500
C6 C7 1.377(2)
C7 C8 1.393(2)
C7 H7 0.9500
C8 H8 0.9500
C9 C10 1.508(3)
C9 H9A 0.9900
C9 H9B 0.9900
C10 C11 1.500(3)
C10 H10A 0.9900
C10 H10B 0.9900
C11 C12 1.512(3)
C11 H11A 0.9900
C11 H11B 0.9900
C12 H12A 0.9800
C12 H12B 0.9800
C12 H12C 0.9800

loop_
_geom_hbond_atom_site_label_D
_geom_hbond_atom_site_label_H
_geom_hbond_atom_site_label_A
_geom_hbond_distance_DH
_geom_hbond_distance_HA
_geom_hbond_distance_DA
_geom_hbond_angle_DHA
_geom_hbond_site_symmetry_A
O1 H1O O2 0.903(15) 1.827(16) 2.7124(16) 166.4(19) 2
N1 H1N O2 0.898(15) 1.969(15) 2.8528(19) 167.4(16) 6_565

loop_
_geom_torsion_atom_site_label_1
_geom_torsion_atom_site_label_2
_geom_torsion_atom_site_label_3
_geom_torsion_atom_site_label_4
_geom_torsion
O1 N1 C1 O2 0.9(2)
O1 N1 C1 C2 -179.91(13)
O2 C1 C2 C3 -41.5(2)
N1 C1 C2 C3 139.36(15)
C1 C2 C3 C8 118.75(18)
C1 C2 C3 C4 -62.9(2)
C8 C3 C4 C5 0.4(2)
C2 C3 C4 C5 -177.95(16)
C3 C4 C5 C6 0.2(3)
C9 O3 C6 C7 -0.6(2)
C9 O3 C6 C5 179.58(15)
C4 C5 C6 O3 179.00(15)
C4 C5 C6 C7 -0.8(3)
O3 C6 C7 C8 -178.99(15)
C5 C6 C7 C8 0.8(2)
C4 C3 C8 C7 -0.4(2)
C2 C3 C8 C7 177.97(15)
C6 C7 C8 C3 -0.2(3)
C6 O3 C9 C10 -179.71(14)
O3 C9 C10 C11 -70.0(2)
C9 C10 C11 C12 -70.7(3)
